data_8106291
loop_
_publ_author_name
'Li, Peng-Peng'
'Ma, Jin-Xia'
'Li, Qing-Lin'
'Zhao, Ji-Xing'
'Zhao, Li'

_publ_section_title
;
 Crystal structure of
 2-((E)-((4-((E)-1-(hydroxyimino)ethyl)phenyl)iminio)methyl)-5-methoxyphenolate,
 C16H16N2O3
;
_journal_issue 5
_journal_name_full 'Zeitschrift f\"ur Kristallographie - New Crystal Structures'
_journal_page_first 773
_journal_page_last 775
_journal_paper_doi 10.1515/ncrs-2017-0384
_journal_volume 233
_journal_year 2018
_chemical_formula_moiety 'C16 H16 N2 O3'
_chemical_formula_sum 'C16 H16 N2 O3'
_chemical_formula_weight 284.31
_space_group_crystal_system triclinic
_space_group_IT_number 2
_space_group_name_Hall '-P 1'
_space_group_name_H-M_alt 'P -1'
_atom_sites_solution_hydrogens geom
_atom_sites_solution_primary direct
_cell_angle_alpha 68.001(8)
_cell_angle_beta 81.114(6)
_cell_angle_gamma 83.933(7)
_cell_formula_units_Z 4
_cell_length_a 8.7904(7)
_cell_length_b 12.0808(11)
_cell_length_c 14.3999(11)
_cell_measurement_reflns_used 1483
_cell_measurement_temperature 290.83(10)
_cell_measurement_theta_max 24.8260
_cell_measurement_theta_min 3.6240
_cell_volume 1398.9(2)
_computing_cell_refinement
;
CrysAlisPro, Agilent Technologies,
Version 1.171.37.35 (release 13-08-2014 CrysAlis171 .NET)
(compiled Aug 13 2014,18:06:01)
;
_computing_data_collection
;
CrysAlisPro, Agilent Technologies,
Version 1.171.37.35 (release 13-08-2014 CrysAlis171 .NET)
(compiled Aug 13 2014,18:06:01)
;
_computing_data_reduction
;
CrysAlisPro, Agilent Technologies,
Version 1.171.37.35 (release 13-08-2014 CrysAlis171 .NET)
(compiled Aug 13 2014,18:06:01)
;
_computing_molecular_graphics 'Olex2 (Dolomanov et al., 2009)'
_computing_publication_material 'Olex2 (Dolomanov et al., 2009)'
_computing_structure_refinement 'ShelXL (Sheldrick, 2008)'
_computing_structure_solution 'ShelXS-1997 (Sheldrick, 2008)'
_diffrn_ambient_temperature 290.83(10)
_diffrn_detector_area_resol_mean 16.0733
_diffrn_measured_fraction_theta_full 0.996
_diffrn_measured_fraction_theta_max 0.996
_diffrn_measurement_device_type 'SuperNova, Dual, Cu at zero, Eos'
_diffrn_measurement_method '\w scans'
_diffrn_radiation_type MoK\a
_diffrn_radiation_wavelength 0.71073
_diffrn_reflns_av_R_equivalents 0.0346
_diffrn_reflns_av_unetI/netI 0.0736
_diffrn_reflns_Laue_measured_fraction_full 0.996
_diffrn_reflns_Laue_measured_fraction_max 0.996
_diffrn_reflns_limit_h_max 10
_diffrn_reflns_limit_h_min -10
_diffrn_reflns_limit_k_max 13
_diffrn_reflns_limit_k_min -14
_diffrn_reflns_limit_l_max 17
_diffrn_reflns_limit_l_min -17
_diffrn_reflns_number 9288
_diffrn_reflns_point_group_measured_fraction_full 0.996
_diffrn_reflns_point_group_measured_fraction_max 0.996
_diffrn_reflns_theta_full 26.000
_diffrn_reflns_theta_max 26.019
_diffrn_reflns_theta_min 3.576
_diffrn_source 'SuperNova (Mo) X-ray Source'
_exptl_absorpt_coefficient_mu 0.095
_exptl_absorpt_correction_T_max 1.00000
_exptl_absorpt_correction_T_min 0.93996
_exptl_absorpt_correction_type multi-scan
_exptl_absorpt_process_details
;
CrysAlisPro, Agilent Technologies,
Version 1.171.37.35 (release 13-08-2014 CrysAlis171 .NET)
(compiled Aug 13 2014,18:06:01)
Empirical absorption correction using spherical harmonics,
 implemented in SCALE3 ABSPACK scaling algorithm.
;
_exptl_crystal_colour 'clear dark yellow'
_exptl_crystal_density_diffrn 1.350
_exptl_crystal_description block
_exptl_crystal_F_000 600
_exptl_crystal_size_max 0.17
_exptl_crystal_size_mid 0.15
_exptl_crystal_size_min 0.14
_refine_diff_density_max 0.238
_refine_diff_density_min -0.222
_refine_diff_density_rms 0.050
_refine_ls_extinction_coef .
_refine_ls_extinction_method none
_refine_ls_goodness_of_fit_ref 1.019
_refine_ls_hydrogen_treatment constr
_refine_ls_matrix_type full
_refine_ls_number_parameters 385
_refine_ls_number_reflns 5496
_refine_ls_number_restraints 0
_refine_ls_restrained_S_all 1.019
_refine_ls_R_factor_all 0.1245
_refine_ls_R_factor_gt 0.0658
_refine_ls_shift/su_max 0.000
_refine_ls_shift/su_mean 0.000
_refine_ls_structure_factor_coef Fsqd
_refine_ls_weighting_details 'w=1/[\s^2^(Fo^2^)+(0.0672P)^2^+0.0981P] where P=(Fo^2^+2Fc^2^)/3'
_refine_ls_weighting_scheme calc
_refine_ls_wR_factor_gt 0.1416
_refine_ls_wR_factor_ref 0.1827
_reflns_Friedel_coverage 0.000
_reflns_Friedel_fraction_full .
_reflns_Friedel_fraction_max .
_reflns_number_gt 3013
_reflns_number_total 5496
_reflns_threshold_expression 'I > 2\s(I)'
_cod_data_source_file suppl_ncrs-2017-0384_suppl.cif
_cod_data_source_block c16h16n2o3
_cod_database_code 8106291
_shelx_space_group_comment
;
The symmetry employed for this shelxl refinement is uniquely defined
by the following loop, which should always be used as a source of
symmetry information in preference to the above space-group names.
They are only intended as comments.
;
_shelx_estimated_absorpt_t_max 0.987
_shelx_estimated_absorpt_t_min 0.984
_olex2_refinement_description
;
1. Fixed Uiso
 At 1.2 times of:
  All C(H) groups, All N(H) groups
 At 1.5 times of:
  All C(H,H,H) groups, All O(H) groups
2.a Aromatic/amide H refined with riding coordinates:
 N1(H1), C2(H2), C4(H4), C5(H5), C7(H7), C9(H9), C10(H10), C12(H12), C13(H13),
 N3(H3A), C18(H18), C20(H20), C21(H21), C23(H23), C25(H25), C26(H26), C28(H28),
 C29(H29)
2.b Idealised Me refined as rotating group:
 C14(H14A,H14B,H14C), C16(H16A,H16B,H16C), C31(H31A,H31B,H31C), C32(H32A,H32B,
 H32C)
2.c Idealised tetrahedral OH refined as rotating group:
 O3(H3), O6(H6)
;
_shelx_shelxl_version_number 2014/7
_olex2_submission_special_instructions 'No special instructions were received'

loop_
_space_group_symop_operation_xyz
'x, y, z'
'-x, -y, -z'

loop_
_atom_site_label
_atom_site_type_symbol
_atom_site_fract_x
_atom_site_fract_y
_atom_site_fract_z
_atom_site_U_iso_or_equiv
_atom_site_adp_type
_atom_site_occupancy
_atom_site_site_symmetry_order
_atom_site_calc_flag
_atom_site_refinement_flags_posn
_atom_site_refinement_flags_adp
_atom_site_refinement_flags_occupancy
_atom_site_disorder_assembly
_atom_site_disorder_group
O1 O 0.6910(2) 0.46356(17) -0.12420(14) 0.0519(6) Uani 1 1 d . . . . .
O2 O 0.4414(2) 0.84437(19) -0.28942(15) 0.0603(6) Uani 1 1 d . . . . .
O3 O 1.2073(3) 0.0758(2) 0.51307(15) 0.0667(7) Uani 1 1 d . . . . .
H3 H 1.1986 0.0978 0.5611 0.100 Uiso 1 1 calc GR . . . .
N1 N 0.7900(3) 0.4301(2) 0.04568(16) 0.0457(6) Uani 1 1 d . . . . .
H1 H 0.7783 0.4023 0.0004 0.055 Uiso 1 1 calc R . . . .
N2 N 1.1228(3) 0.1565(2) 0.43782(17) 0.0529(7) Uani 1 1 d . . . . .
C1 C 0.6387(3) 0.5701(3) -0.1284(2) 0.0434(7) Uani 1 1 d . . . . .
C2 C 0.5637(3) 0.6489(2) -0.2105(2) 0.0447(7) Uani 1 1 d . . . . .
H2 H 0.5504 0.6246 -0.2627 0.054 Uiso 1 1 calc R . . . .
C3 C 0.5107(3) 0.7607(3) -0.2132(2) 0.0450(7) Uani 1 1 d . . . . .
C4 C 0.5247(3) 0.7990(3) -0.1336(2) 0.0530(8) Uani 1 1 d . . . . .
H4 H 0.4870 0.8748 -0.1362 0.064 Uiso 1 1 calc R . . . .
C5 C 0.5930(3) 0.7245(3) -0.0539(2) 0.0518(8) Uani 1 1 d . . . . .
H5 H 0.6001 0.7495 -0.0010 0.062 Uiso 1 1 calc R . . . .
C6 C 0.6543(3) 0.6096(2) -0.0482(2) 0.0426(7) Uani 1 1 d . . . . .
C7 C 0.7293(3) 0.5368(3) 0.0349(2) 0.0457(7) Uani 1 1 d . . . . .
H7 H 0.7361 0.5663 0.0851 0.055 Uiso 1 1 calc R . . . .
C8 C 0.8733(3) 0.3560(3) 0.1249(2) 0.0417(7) Uani 1 1 d . . . . .
C9 C 0.8887(3) 0.2343(3) 0.1446(2) 0.0475(7) Uani 1 1 d . . . . .
H9 H 0.8437 0.2031 0.1059 0.057 Uiso 1 1 calc R . . . .
C10 C 0.9701(3) 0.1587(3) 0.2210(2) 0.0486(8) Uani 1 1 d . . . . .
H10 H 0.9797 0.0773 0.2325 0.058 Uiso 1 1 calc R . . . .
C11 C 1.0375(3) 0.2016(2) 0.28081(19) 0.0400(7) Uani 1 1 d . . . . .
C12 C 1.0234(3) 0.3246(3) 0.2589(2) 0.0470(7) Uani 1 1 d . . . . .
H12 H 1.0696 0.3562 0.2968 0.056 Uiso 1 1 calc R . . . .
C13 C 0.9431(3) 0.4003(3) 0.1830(2) 0.0477(8) Uani 1 1 d . . . . .
H13 H 0.9355 0.4819 0.1703 0.057 Uiso 1 1 calc R . . . .
C14 C 0.4177(4) 0.8153(3) -0.3731(3) 0.0770(11) Uani 1 1 d . . . . .
H14A H 0.3644 0.8815 -0.4194 0.115 Uiso 1 1 calc GR . . . .
H14B H 0.3572 0.7462 -0.3496 0.115 Uiso 1 1 calc GR . . . .
H14C H 0.5156 0.7987 -0.4066 0.115 Uiso 1 1 calc GR . . . .
C15 C 1.1218(3) 0.1217(3) 0.3641(2) 0.0446(7) Uani 1 1 d . . . . .
C16 C 1.1989(4) 0.0053(3) 0.3617(2) 0.0589(9) Uani 1 1 d . . . . .
H16A H 1.2974 -0.0061 0.3859 0.088 Uiso 1 1 calc GR . . . .
H16B H 1.2130 0.0072 0.2937 0.088 Uiso 1 1 calc GR . . . .
H16C H 1.1355 -0.0593 0.4040 0.088 Uiso 1 1 calc GR . . . .
O4 O 1.1123(2) 0.16546(18) 0.65708(14) 0.0587(6) Uani 1 1 d . . . . .
O5 O 1.2851(2) -0.0209(2) 0.97293(16) 0.0668(7) Uani 1 1 d . . . . .
O6 O 0.4308(3) 0.68016(19) 0.19696(16) 0.0620(6) Uani 1 1 d . . . . .
H6 H 0.4029 0.6425 0.1661 0.093 Uiso 1 1 calc GR . . . .
N3 N 0.9266(3) 0.3468(2) 0.62452(17) 0.0444(6) Uani 1 1 d . . . . .
H3A H 0.9827 0.2939 0.6062 0.053 Uiso 1 1 calc R . . . .
N4 N 0.5314(3) 0.6069(2) 0.26477(17) 0.0507(7) Uani 1 1 d . . . . .
C17 C 1.1143(3) 0.1635(2) 0.7479(2) 0.0416(7) Uani 1 1 d . . . . .
C18 C 1.1988(3) 0.0748(3) 0.8172(2) 0.0479(8) Uani 1 1 d . . . . .
H18 H 1.2568 0.0166 0.7974 0.057 Uiso 1 1 calc R . . . .
C19 C 1.1983(3) 0.0713(3) 0.9132(2) 0.0460(7) Uani 1 1 d . . . . .
C20 C 1.1126(3) 0.1575(3) 0.9463(2) 0.0518(8) Uani 1 1 d . . . . .
H20 H 1.1127 0.1551 1.0116 0.062 Uiso 1 1 calc R . . . .
C21 C 1.0290(3) 0.2450(3) 0.8799(2) 0.0489(8) Uani 1 1 d . . . . .
H21 H 0.9717 0.3022 0.9014 0.059 Uiso 1 1 calc R . . . .
C22 C 1.0260(3) 0.2522(2) 0.7804(2) 0.0399(7) Uani 1 1 d . . . . .
C23 C 0.9345(3) 0.3415(3) 0.7155(2) 0.0442(7) Uani 1 1 d . . . . .
H23 H 0.8784 0.3982 0.7382 0.053 Uiso 1 1 calc R . . . .
C24 C 0.8375(3) 0.4281(3) 0.5522(2) 0.0399(7) Uani 1 1 d . . . . .
C25 C 0.8260(3) 0.4011(3) 0.4678(2) 0.0493(8) Uani 1 1 d . . . . .
H25 H 0.8784 0.3334 0.4603 0.059 Uiso 1 1 calc R . . . .
C26 C 0.7374(3) 0.4744(3) 0.3955(2) 0.0491(8) Uani 1 1 d . . . . .
H26 H 0.7298 0.4548 0.3398 0.059 Uiso 1 1 calc R . . . .
C28 C 0.6762(3) 0.6056(3) 0.4867(2) 0.0467(7) Uani 1 1 d . . . . .
H28 H 0.6284 0.6754 0.4928 0.056 Uiso 1 1 calc R . . . .
C29 C 0.7640(3) 0.5313(3) 0.5604(2) 0.0481(7) Uani 1 1 d . . . . .
H29 H 0.7735 0.5512 0.6156 0.058 Uiso 1 1 calc R . . . .
C27 C 0.6584(3) 0.5775(2) 0.4038(2) 0.0406(7) Uani 1 1 d . . . . .
C30 C 0.5571(3) 0.6521(3) 0.3282(2) 0.0432(7) Uani 1 1 d . . . . .
C31 C 0.4851(3) 0.7692(3) 0.3310(2) 0.0574(9) Uani 1 1 d . . . . .
H31A H 0.4615 0.8196 0.2648 0.086 Uiso 1 1 calc GR . . . .
H31B H 0.5557 0.8076 0.3524 0.086 Uiso 1 1 calc GR . . . .
H31C H 0.3920 0.7555 0.3775 0.086 Uiso 1 1 calc GR . . . .
C32 C 1.2793(4) -0.0378(3) 1.0766(2) 0.0721(11) Uani 1 1 d . . . . .
H32A H 1.3206 0.0296 1.0822 0.108 Uiso 1 1 calc GR . . . .
H32B H 1.3392 -0.1092 1.1098 0.108 Uiso 1 1 calc GR . . . .
H32C H 1.1743 -0.0453 1.1078 0.108 Uiso 1 1 calc GR . . . .

loop_
_atom_site_aniso_label
_atom_site_aniso_U_11
_atom_site_aniso_U_22
_atom_site_aniso_U_33
_atom_site_aniso_U_23
_atom_site_aniso_U_13
_atom_site_aniso_U_12
O1 0.0627(13) 0.0422(12) 0.0577(13) -0.0251(10) -0.0213(10) 0.0143(10)
O2 0.0695(15) 0.0522(13) 0.0567(14) -0.0159(11) -0.0248(11) 0.0181(11)
O3 0.0878(16) 0.0694(16) 0.0470(13) -0.0266(12) -0.0308(12) 0.0311(13)
N1 0.0550(15) 0.0432(14) 0.0421(14) -0.0187(12) -0.0142(11) 0.0083(12)
N2 0.0654(17) 0.0500(16) 0.0423(15) -0.0161(13) -0.0193(12) 0.0178(13)
C1 0.0367(16) 0.0400(17) 0.0521(18) -0.0176(15) -0.0037(13) 0.0043(13)
C2 0.0457(17) 0.0460(18) 0.0449(17) -0.0194(14) -0.0134(13) 0.0091(14)
C3 0.0401(17) 0.0444(18) 0.0448(17) -0.0097(15) -0.0116(13) 0.0064(13)
C4 0.056(2) 0.0464(19) 0.058(2) -0.0219(16) -0.0150(15) 0.0126(15)
C5 0.062(2) 0.0463(18) 0.0543(19) -0.0261(16) -0.0166(15) 0.0092(15)
C6 0.0466(17) 0.0386(17) 0.0415(16) -0.0141(14) -0.0065(13) 0.0027(13)
C7 0.0516(18) 0.0483(18) 0.0392(17) -0.0194(15) -0.0081(13) 0.0052(14)
C8 0.0413(16) 0.0450(18) 0.0377(16) -0.0147(14) -0.0074(12) 0.0046(13)
C9 0.0543(19) 0.0507(19) 0.0456(17) -0.0256(15) -0.0154(14) 0.0059(14)
C10 0.060(2) 0.0384(17) 0.0523(18) -0.0218(15) -0.0153(15) 0.0073(14)
C11 0.0410(16) 0.0407(17) 0.0391(16) -0.0164(13) -0.0082(12) 0.0062(13)
C12 0.0524(18) 0.0451(18) 0.0495(18) -0.0215(15) -0.0141(14) -0.0008(14)
C13 0.0592(19) 0.0397(17) 0.0466(17) -0.0171(15) -0.0152(14) 0.0045(14)
C14 0.097(3) 0.071(3) 0.065(2) -0.024(2) -0.041(2) 0.030(2)
C15 0.0461(17) 0.0445(17) 0.0441(17) -0.0190(15) -0.0086(13) 0.0086(13)
C16 0.070(2) 0.053(2) 0.056(2) -0.0253(17) -0.0182(16) 0.0205(17)
O4 0.0829(15) 0.0554(14) 0.0421(12) -0.0249(11) -0.0174(11) 0.0190(11)
O5 0.0788(16) 0.0658(15) 0.0518(14) -0.0189(12) -0.0246(12) 0.0279(12)
O6 0.0708(15) 0.0564(14) 0.0663(15) -0.0255(12) -0.0360(12) 0.0170(12)
N3 0.0477(14) 0.0431(14) 0.0432(14) -0.0175(12) -0.0102(11) 0.0084(11)
N4 0.0531(15) 0.0482(16) 0.0518(16) -0.0180(13) -0.0199(12) 0.0116(12)
C17 0.0478(17) 0.0403(17) 0.0378(16) -0.0163(14) -0.0035(13) -0.0014(13)
C18 0.0581(19) 0.0400(17) 0.0446(18) -0.0164(15) -0.0105(14) 0.0107(14)
C19 0.0516(18) 0.0418(17) 0.0404(17) -0.0101(14) -0.0112(13) 0.0050(14)
C20 0.065(2) 0.0530(19) 0.0400(17) -0.0201(15) -0.0106(14) 0.0052(16)
C21 0.0610(19) 0.0437(18) 0.0439(18) -0.0203(15) -0.0072(14) 0.0070(15)
C22 0.0461(17) 0.0343(16) 0.0379(16) -0.0122(13) -0.0070(12) 0.0024(13)
C23 0.0493(18) 0.0401(17) 0.0404(17) -0.0137(14) -0.0044(13) 0.0038(13)
C24 0.0410(16) 0.0410(16) 0.0355(15) -0.0116(13) -0.0082(12) 0.0030(13)
C25 0.0568(19) 0.0438(18) 0.0497(18) -0.0206(15) -0.0145(15) 0.0123(14)
C26 0.0565(19) 0.0480(18) 0.0484(18) -0.0250(15) -0.0120(14) 0.0098(15)
C28 0.0495(18) 0.0417(17) 0.0526(18) -0.0233(15) -0.0105(14) 0.0109(14)
C29 0.0530(19) 0.0507(19) 0.0482(18) -0.0269(15) -0.0108(14) 0.0048(15)
C27 0.0410(16) 0.0389(16) 0.0437(16) -0.0172(14) -0.0101(13) 0.0051(13)
C30 0.0403(17) 0.0419(17) 0.0478(18) -0.0172(15) -0.0066(13) 0.0004(13)
C31 0.053(2) 0.051(2) 0.070(2) -0.0245(18) -0.0192(16) 0.0107(15)
C32 0.105(3) 0.058(2) 0.051(2) -0.0093(18) -0.0387(19) 0.011(2)

loop_
_atom_type_symbol
_atom_type_description
_atom_type_scat_dispersion_real
_atom_type_scat_dispersion_imag
_atom_type_scat_source
C C 0.0033 0.0016 'International Tables Vol C Tables 4.2.6.8 and 6.1.1.4'
H H 0.0000 0.0000 'International Tables Vol C Tables 4.2.6.8 and 6.1.1.4'
N N 0.0061 0.0033 'International Tables Vol C Tables 4.2.6.8 and 6.1.1.4'
O O 0.0106 0.0060 'International Tables Vol C Tables 4.2.6.8 and 6.1.1.4'

loop_
_geom_angle_atom_site_label_1
_geom_angle_atom_site_label_2
_geom_angle_atom_site_label_3
_geom_angle
_geom_angle_site_symmetry_1
_geom_angle_site_symmetry_3
C3 O2 C14 118.8(2) . .
N2 O3 H3 109.5 . .
C7 N1 H1 117.0 . .
C7 N1 C8 125.9(3) . .
C8 N1 H1 117.0 . .
C15 N2 O3 112.3(2) . .
O1 C1 C2 121.5(3) . .
O1 C1 C6 120.2(2) . .
C2 C1 C6 118.4(3) . .
C1 C2 H2 119.9 . .
C3 C2 C1 120.2(3) . .
C3 C2 H2 119.9 . .
O2 C3 C2 125.1(3) . .
O2 C3 C4 113.5(3) . .
C2 C3 C4 121.4(2) . .
C3 C4 H4 120.3 . .
C5 C4 C3 119.3(3) . .
C5 C4 H4 120.3 . .
C4 C5 H5 119.0 . .
C4 C5 C6 121.9(3) . .
C6 C5 H5 119.0 . .
C5 C6 C1 118.8(2) . .
C7 C6 C1 121.4(3) . .
C7 C6 C5 119.8(3) . .
N1 C7 C6 123.8(3) . .
N1 C7 H7 118.1 . .
C6 C7 H7 118.1 . .
C9 C8 N1 118.9(2) . .
C9 C8 C13 118.4(2) . .
C13 C8 N1 122.7(3) . .
C8 C9 H9 119.6 . .
C10 C9 C8 120.8(3) . .
C10 C9 H9 119.6 . .
C9 C10 H10 119.3 . .
C9 C10 C11 121.3(3) . .
C11 C10 H10 119.3 . .
C10 C11 C12 117.2(2) . .
C10 C11 C15 121.9(3) . .
C12 C11 C15 120.8(2) . .
C11 C12 H12 119.1 . .
C13 C12 C11 121.8(3) . .
C13 C12 H12 119.1 . .
C8 C13 H13 119.8 . .
C12 C13 C8 120.5(3) . .
C12 C13 H13 119.8 . .
O2 C14 H14A 109.5 . .
O2 C14 H14B 109.5 . .
O2 C14 H14C 109.5 . .
H14A C14 H14B 109.5 . .
H14A C14 H14C 109.5 . .
H14B C14 H14C 109.5 . .
N2 C15 C11 116.1(3) . .
N2 C15 C16 122.9(2) . .
C11 C15 C16 121.0(3) . .
C15 C16 H16A 109.5 . .
C15 C16 H16B 109.5 . .
C15 C16 H16C 109.5 . .
H16A C16 H16B 109.5 . .
H16A C16 H16C 109.5 . .
H16B C16 H16C 109.5 . .
C19 O5 C32 119.0(3) . .
N4 O6 H6 109.5 . .
C23 N3 H3A 115.9 . .
C23 N3 C24 128.2(3) . .
C24 N3 H3A 115.9 . .
C30 N4 O6 112.6(2) . .
O4 C17 C18 121.8(3) . .
O4 C17 C22 120.3(2) . .
C18 C17 C22 117.9(2) . .
C17 C18 H18 119.1 . .
C19 C18 C17 121.8(3) . .
C19 C18 H18 119.1 . .
O5 C19 C18 115.4(3) . .
O5 C19 C20 123.5(3) . .
C18 C19 C20 121.1(3) . .
C19 C20 H20 120.9 . .
C21 C20 C19 118.2(3) . .
C21 C20 H20 120.9 . .
C20 C21 H21 118.6 . .
C20 C21 C22 122.7(3) . .
C22 C21 H21 118.6 . .
C21 C22 C17 118.3(2) . .
C23 C22 C17 120.8(2) . .
C23 C22 C21 120.9(3) . .
N3 C23 C22 121.5(3) . .
N3 C23 H23 119.2 . .
C22 C23 H23 119.2 . .
C25 C24 N3 116.9(3) . .
C29 C24 N3 123.9(2) . .
C29 C24 C25 119.3(2) . .
C24 C25 H25 119.9 . .
C26 C25 C24 120.2(3) . .
C26 C25 H25 119.9 . .
C25 C26 H26 119.3 . .
C25 C26 C27 121.4(3) . .
C27 C26 H26 119.3 . .
C29 C28 H28 119.4 . .
C29 C28 C27 121.2(3) . .
C27 C28 H28 119.4 . .
C24 C29 C28 120.3(3) . .
C24 C29 H29 119.8 . .
C28 C29 H29 119.8 . .
C26 C27 C30 120.9(3) . .
C28 C27 C26 117.6(2) . .
C28 C27 C30 121.5(3) . .
N4 C30 C27 115.3(3) . .
N4 C30 C31 123.7(2) . .
C27 C30 C31 121.0(3) . .
C30 C31 H31A 109.5 . .
C30 C31 H31B 109.5 . .
C30 C31 H31C 109.5 . .
H31A C31 H31B 109.5 . .
H31A C31 H31C 109.5 . .
H31B C31 H31C 109.5 . .
O5 C32 H32A 109.5 . .
O5 C32 H32B 109.5 . .
O5 C32 H32C 109.5 . .
H32A C32 H32B 109.5 . .
H32A C32 H32C 109.5 . .
H32B C32 H32C 109.5 . .

loop_
_geom_bond_atom_site_label_1
_geom_bond_atom_site_label_2
_geom_bond_distance
_geom_bond_site_symmetry_2
O1 C1 1.303(3) .
O2 C3 1.357(3) .
O2 C14 1.424(4) .
O3 H3 0.8200 .
O3 N2 1.408(3) .
N1 H1 0.8600 .
N1 C7 1.304(3) .
N1 C8 1.411(3) .
N2 C15 1.282(3) .
C1 C2 1.415(3) .
C1 C6 1.434(4) .
C2 H2 0.9300 .
C2 C3 1.369(4) .
C3 C4 1.414(4) .
C4 H4 0.9300 .
C4 C5 1.346(3) .
C5 H5 0.9300 .
C5 C6 1.412(4) .
C6 C7 1.405(3) .
C7 H7 0.9300 .
C8 C9 1.385(4) .
C8 C13 1.388(4) .
C9 H9 0.9300 .
C9 C10 1.382(3) .
C10 H10 0.9300 .
C10 C11 1.386(4) .
C11 C12 1.394(4) .
C11 C15 1.476(3) .
C12 H12 0.9300 .
C12 C13 1.372(3) .
C13 H13 0.9300 .
C14 H14A 0.9600 .
C14 H14B 0.9600 .
C14 H14C 0.9600 .
C15 C16 1.504(4) .
C16 H16A 0.9600 .
C16 H16B 0.9600 .
C16 H16C 0.9600 .
O4 C17 1.302(3) .
O5 C19 1.366(3) .
O5 C32 1.422(3) .
O6 H6 0.8200 .
O6 N4 1.405(2) .
N3 H3A 0.8600 .
N3 C23 1.300(3) .
N3 C24 1.409(3) .
N4 C30 1.284(3) .
C17 C18 1.399(3) .
C17 C22 1.434(4) .
C18 H18 0.9300 .
C18 C19 1.367(4) .
C19 C20 1.405(4) .
C20 H20 0.9300 .
C20 C21 1.366(3) .
C21 H21 0.9300 .
C21 C22 1.408(4) .
C22 C23 1.407(3) .
C23 H23 0.9300 .
C24 C25 1.390(4) .
C24 C29 1.380(4) .
C25 H25 0.9300 .
C25 C26 1.374(3) .
C26 H26 0.9300 .
C26 C27 1.398(4) .
C28 H28 0.9300 .
C28 C29 1.385(3) .
C28 C27 1.392(4) .
C29 H29 0.9300 .
C27 C30 1.478(3) .
C30 C31 1.500(4) .
C31 H31A 0.9600 .
C31 H31B 0.9600 .
C31 H31C 0.9600 .
C32 H32A 0.9600 .
C32 H32B 0.9600 .
C32 H32C 0.9600 .

loop_
_geom_torsion_atom_site_label_1
_geom_torsion_atom_site_label_2
_geom_torsion_atom_site_label_3
_geom_torsion_atom_site_label_4
_geom_torsion
_geom_torsion_site_symmetry_1
_geom_torsion_site_symmetry_2
_geom_torsion_site_symmetry_3
_geom_torsion_site_symmetry_4
O1 C1 C2 C3 -179.6(3) . . . .
O1 C1 C6 C5 -178.5(3) . . . .
O1 C1 C6 C7 1.8(4) . . . .
O2 C3 C4 C5 -179.3(2) . . . .
O3 N2 C15 C11 -179.2(2) . . . .
O3 N2 C15 C16 1.8(4) . . . .
N1 C8 C9 C10 179.6(3) . . . .
N1 C8 C13 C12 -179.8(2) . . . .
C1 C2 C3 O2 178.0(2) . . . .
C1 C2 C3 C4 -2.1(4) . . . .
C1 C6 C7 N1 0.3(4) . . . .
C2 C1 C6 C5 0.6(4) . . . .
C2 C1 C6 C7 -179.1(3) . . . .
C2 C3 C4 C5 0.8(5) . . . .
C3 C4 C5 C6 1.3(5) . . . .
C4 C5 C6 C1 -2.0(4) . . . .
C4 C5 C6 C7 177.8(3) . . . .
C5 C6 C7 N1 -179.5(3) . . . .
C6 C1 C2 C3 1.3(4) . . . .
C7 N1 C8 C9 159.8(3) . . . .
C7 N1 C8 C13 -21.3(4) . . . .
C8 N1 C7 C6 176.5(3) . . . .
C8 C9 C10 C11 0.6(5) . . . .
C9 C8 C13 C12 -0.9(4) . . . .
C9 C10 C11 C12 -1.7(4) . . . .
C9 C10 C11 C15 178.6(3) . . . .
C10 C11 C12 C13 1.5(4) . . . .
C10 C11 C15 N2 -151.7(3) . . . .
C10 C11 C15 C16 27.3(4) . . . .
C11 C12 C13 C8 -0.2(5) . . . .
C12 C11 C15 N2 28.6(4) . . . .
C12 C11 C15 C16 -152.4(3) . . . .
C13 C8 C9 C10 0.7(4) . . . .
C14 O2 C3 C2 1.3(4) . . . .
C14 O2 C3 C4 -178.7(3) . . . .
C15 C11 C12 C13 -178.8(3) . . . .
O4 C17 C18 C19 -178.6(3) . . . .
O4 C17 C22 C21 178.6(3) . . . .
O4 C17 C22 C23 0.8(4) . . . .
O5 C19 C20 C21 -179.5(3) . . . .
O6 N4 C30 C27 178.2(2) . . . .
O6 N4 C30 C31 1.2(4) . . . .
N3 C24 C25 C26 178.1(3) . . . .
N3 C24 C29 C28 -178.8(2) . . . .
C17 C18 C19 O5 179.5(3) . . . .
C17 C18 C19 C20 -0.1(5) . . . .
C17 C22 C23 N3 0.1(4) . . . .
C18 C17 C22 C21 -0.1(4) . . . .
C18 C17 C22 C23 -177.9(2) . . . .
C18 C19 C20 C21 0.2(5) . . . .
C19 C20 C21 C22 -0.2(5) . . . .
C20 C21 C22 C17 0.2(4) . . . .
C20 C21 C22 C23 177.9(3) . . . .
C21 C22 C23 N3 -177.6(3) . . . .
C22 C17 C18 C19 0.1(4) . . . .
C23 N3 C24 C25 -167.9(3) . . . .
C23 N3 C24 C29 12.7(5) . . . .
C24 N3 C23 C22 178.1(2) . . . .
C24 C25 C26 C27 0.7(5) . . . .
C25 C24 C29 C28 1.8(4) . . . .
C25 C26 C27 C28 1.9(4) . . . .
C25 C26 C27 C30 -176.8(3) . . . .
C26 C27 C30 N4 9.2(4) . . . .
C26 C27 C30 C31 -173.7(3) . . . .
C28 C27 C30 N4 -169.4(3) . . . .
C28 C27 C30 C31 7.7(4) . . . .
C29 C24 C25 C26 -2.5(4) . . . .
C29 C28 C27 C26 -2.6(4) . . . .
C29 C28 C27 C30 176.1(3) . . . .
C27 C28 C29 C24 0.8(4) . . . .
C32 O5 C19 C18 -174.0(3) . . . .
C32 O5 C19 C20 5.6(5) . . . .
